data_7003077
loop_
_publ_author_name
'Zhou, Yongbo'
'Chen, Wanzhi'
'Wang, Daqi'

_publ_section_title
;
 Mononuclear, dinuclear, hexanuclear, and one-dimensional polymeric
 silver complexes having ligand-supported and unsupported argentophilic
 interactions stabilized by pincer-like 2,6-bis(5-pyrazolyl)pyridine
 ligands
;
_journal_issue 11
_journal_name_full 'Dalton Transactions'
_journal_page_first 1444
_journal_page_last 1453
_journal_paper_doi 10.1039/b710916d
_journal_year 2008
_chemical_formula_moiety 'C52 H48 Ag6 N20, 2(Cl O4)'
_chemical_formula_sum 'C52 H48 Ag6 Cl2 N20 O8'
_chemical_formula_weight 1799.22
_chemical_name_systematic
;
?
;
_space_group_IT_number 60
_symmetry_cell_setting orthorhombic
_symmetry_space_group_name_Hall '-P 2n 2ab'
_symmetry_space_group_name_H-M 'P b c n'
_atom_sites_solution_hydrogens geom
_atom_sites_solution_primary direct
_atom_sites_solution_secondary difmap
_audit_creation_method SHELXL-97
_cell_angle_alpha 90.00
_cell_angle_beta 90.00
_cell_angle_gamma 90.00
_cell_formula_units_Z 4
_cell_length_a 24.165(6)
_cell_length_b 11.793(3)
_cell_length_c 22.190(5)
_cell_measurement_reflns_used 3312
_cell_measurement_temperature 298(2)
_cell_measurement_theta_max 19.462
_cell_measurement_theta_min 2.493
_cell_volume 6324(3)
_computing_cell_refinement 'Bruker SMART'
_computing_data_collection 'Bruker SMART'
_computing_data_reduction 'Bruker SAINT'
_computing_molecular_graphics 'Bruker SHELXTL'
_computing_publication_material 'Bruker SHELXTL'
_computing_structure_refinement 'SHELXL-97 (Sheldrick, 1997)'
_computing_structure_solution 'SHELXS-97 (Sheldrick, 1990)'
_diffrn_ambient_temperature 298(2)
_diffrn_measured_fraction_theta_full 0.990
_diffrn_measured_fraction_theta_max 0.990
_diffrn_measurement_device_type 'Bruker SMART CCD area-detector diffractometer'
_diffrn_measurement_method '\f and \w scans'
_diffrn_radiation_monochromator graphite
_diffrn_radiation_source 'fine-focus sealed tube'
_diffrn_radiation_type MoK\a
_diffrn_radiation_wavelength 0.71073
_diffrn_reflns_av_R_equivalents 0.0973
_diffrn_reflns_av_sigmaI/netI 0.1615
_diffrn_reflns_limit_h_max 28
_diffrn_reflns_limit_h_min -25
_diffrn_reflns_limit_k_max 14
_diffrn_reflns_limit_k_min -14
_diffrn_reflns_limit_l_max 26
_diffrn_reflns_limit_l_min -22
_diffrn_reflns_number 31057
_diffrn_reflns_theta_full 25.01
_diffrn_reflns_theta_max 25.01
_diffrn_reflns_theta_min 1.69
_exptl_absorpt_coefficient_mu 1.973
_exptl_absorpt_correction_T_max 0.7562
_exptl_absorpt_correction_T_min 0.5708
_exptl_absorpt_correction_type multi-scan
_exptl_absorpt_process_details sadabs
_exptl_crystal_colour colorless
_exptl_crystal_density_diffrn 1.890
_exptl_crystal_density_method 'not measured'
_exptl_crystal_description prism
_exptl_crystal_F_000 3520
_exptl_crystal_size_max 0.32
_exptl_crystal_size_mid 0.24
_exptl_crystal_size_min 0.15
_platon_squeeze_details
;
;
_refine_diff_density_max 0.859
_refine_diff_density_min -0.974
_refine_diff_density_rms 0.128
_refine_ls_extinction_method none
_refine_ls_goodness_of_fit_ref 0.855
_refine_ls_hydrogen_treatment constr
_refine_ls_matrix_type full
_refine_ls_number_parameters 397
_refine_ls_number_reflns 5507
_refine_ls_number_restraints 0
_refine_ls_restrained_S_all 0.855
_refine_ls_R_factor_all 0.0984
_refine_ls_R_factor_gt 0.0549
_refine_ls_shift/su_max 0.001
_refine_ls_shift/su_mean 0.000
_refine_ls_structure_factor_coef Fsqd
_refine_ls_weighting_details 'calc w=1/[\s^2^(Fo^2^)+(0.0000P)^2^+0.0000P] where P=(Fo^2^+2Fc^2^)/3'
_refine_ls_weighting_scheme calc
_refine_ls_wR_factor_gt 0.1392
_refine_ls_wR_factor_ref 0.1638
_reflns_number_gt 2991
_reflns_number_total 5507
_reflns_threshold_expression >2sigma(I)
_cod_data_source_file b710916d.txt
_cod_data_source_block complex_7
_cod_original_cell_volume 6323(3)
_cod_original_sg_symbol_H-M pbcn
_cod_database_code 7003077

loop_
_symmetry_equiv_pos_as_xyz
'x, y, z'
'-x+1/2, -y+1/2, z+1/2'
'-x, y, -z+1/2'
'x+1/2, -y+1/2, -z'
'-x, -y, -z'
'x-1/2, y-1/2, -z-1/2'
'x, -y, z-1/2'
'-x-1/2, y-1/2, z'

loop_
_atom_site_label
_atom_site_type_symbol
_atom_site_fract_x
_atom_site_fract_y
_atom_site_fract_z
_atom_site_U_iso_or_equiv
_atom_site_adp_type
_atom_site_occupancy
_atom_site_symmetry_multiplicity
_atom_site_calc_flag
_atom_site_refinement_flags
_atom_site_disorder_assembly
_atom_site_disorder_group
Ag1 Ag 0.46307(3) 0.22309(6) 0.19857(3) 0.0465(2) Uani 1 1 d . . .
Ag2 Ag 0.38681(3) 0.32839(7) 0.28517(3) 0.0609(3) Uani 1 1 d . . .
Ag3 Ag 0.55253(3) 0.10064(7) 0.13907(3) 0.0672(3) Uani 1 1 d . . .
Cl1 Cl 0.71984(13) 0.2385(3) 0.06759(14) 0.0884(9) Uani 1 1 d . . .
N1 N 0.3850(3) 0.3513(6) 0.1464(3) 0.0490(18) Uani 1 1 d . . .
N2 N 0.4986(3) 0.3671(5) 0.1587(3) 0.0449(16) Uani 1 1 d . . .
N3 N 0.5529(3) 0.3999(6) 0.1596(3) 0.0506(18) Uani 1 1 d . . .
N4 N 0.3164(3) 0.2635(6) 0.2393(3) 0.0568(19) Uani 1 1 d . . .
N5 N 0.2794(3) 0.1950(7) 0.2665(4) 0.076(2) Uani 1 1 d . . .
H5 H 0.2811 0.1775 0.3041 0.091 Uiso 1 1 calc R . .
N6 N 0.4377(3) 0.0869(6) 0.0987(3) 0.0497(18) Uani 1 1 d . . .
N7 N 0.4214(3) 0.0740(6) 0.2266(3) 0.0473(17) Uani 1 1 d . . .
N8 N 0.4087(3) 0.0399(6) 0.2834(3) 0.0536(18) Uani 1 1 d . . .
N9 N 0.5375(3) 0.1571(6) 0.0492(3) 0.058(2) Uani 1 1 d . . .
N10 N 0.5777(4) 0.1906(7) 0.0112(3) 0.071(2) Uani 1 1 d . . .
H10 H 0.6118 0.1977 0.0216 0.085 Uiso 1 1 calc R . .
O1 O 0.6760(4) 0.2213(12) 0.1059(5) 0.174(5) Uani 1 1 d . . .
O2 O 0.7333(7) 0.3484(14) 0.0698(7) 0.237(7) Uani 1 1 d . . .
O3 O 0.7040(4) 0.2067(15) 0.0111(5) 0.220(8) Uani 1 1 d . . .
O4 O 0.7660(6) 0.1918(15) 0.0863(7) 0.238(8) Uani 1 1 d . . .
C1 C 0.6132(4) 0.5380(11) 0.1083(4) 0.089(4) Uani 1 1 d . . .
H1A H 0.6394 0.4813 0.0961 0.134 Uiso 1 1 calc R . .
H1B H 0.6254 0.5728 0.1450 0.134 Uiso 1 1 calc R . .
H1C H 0.6102 0.5947 0.0774 0.134 Uiso 1 1 calc R . .
C2 C 0.5583(4) 0.4844(9) 0.1180(4) 0.059(3) Uani 1 1 d . . .
C3 C 0.5101(4) 0.5006(9) 0.0898(4) 0.067(3) Uani 1 1 d . . .
H3 H 0.5032 0.5507 0.0583 0.080 Uiso 1 1 calc R . .
C4 C 0.4727(4) 0.4283(7) 0.1165(4) 0.052(2) Uani 1 1 d . . .
C5 C 0.4122(4) 0.4097(7) 0.1064(3) 0.049(2) Uani 1 1 d . . .
C6 C 0.3881(5) 0.4546(10) 0.0536(4) 0.081(3) Uani 1 1 d . . .
H6 H 0.4088 0.4969 0.0264 0.097 Uiso 1 1 calc R . .
C7 C 0.3331(5) 0.4335(12) 0.0440(4) 0.094(4) Uani 1 1 d . . .
H7 H 0.3158 0.4611 0.0095 0.113 Uiso 1 1 calc R . .
C8 C 0.3038(4) 0.3727(10) 0.0845(4) 0.078(3) Uani 1 1 d . . .
H8 H 0.2665 0.3575 0.0783 0.094 Uiso 1 1 calc R . .
C9 C 0.3314(4) 0.3325(7) 0.1370(4) 0.055(2) Uani 1 1 d . . .
C10 C 0.2999(4) 0.2689(8) 0.1823(4) 0.055(2) Uani 1 1 d . . .
C11 C 0.2521(4) 0.2028(9) 0.1733(6) 0.080(3) Uani 1 1 d . . .
H11 H 0.2328 0.1923 0.1375 0.096 Uiso 1 1 calc R . .
C12 C 0.2398(5) 0.1565(11) 0.2294(6) 0.097(4) Uani 1 1 d . . .
C13 C 0.1967(5) 0.0774(14) 0.2499(7) 0.163(8) Uani 1 1 d . . .
H13A H 0.2076 0.0011 0.2406 0.245 Uiso 1 1 calc R . .
H13B H 0.1625 0.0945 0.2298 0.245 Uiso 1 1 calc R . .
H13C H 0.1919 0.0850 0.2927 0.245 Uiso 1 1 calc R . .
C14 C 0.3421(5) -0.0871(10) 0.3333(4) 0.104(4) Uani 1 1 d . . .
H14A H 0.3028 -0.0935 0.3279 0.156 Uiso 1 1 calc R . .
H14B H 0.3496 -0.0415 0.3681 0.156 Uiso 1 1 calc R . .
H14C H 0.3577 -0.1612 0.3387 0.156 Uiso 1 1 calc R . .
C15 C 0.3668(4) -0.0333(9) 0.2796(4) 0.069(3) Uani 1 1 d . . .
C16 C 0.3524(4) -0.0462(8) 0.2205(4) 0.061(2) Uani 1 1 d . . .
H16 H 0.3245 -0.0924 0.2053 0.073 Uiso 1 1 calc R . .
C17 C 0.3872(3) 0.0225(8) 0.1877(4) 0.050(2) Uani 1 1 d . . .
C18 C 0.3905(4) 0.0468(7) 0.1226(4) 0.050(2) Uani 1 1 d . . .
C19 C 0.3429(4) 0.0326(8) 0.0879(4) 0.066(3) Uani 1 1 d . . .
H19 H 0.3109 0.0027 0.1050 0.080 Uiso 1 1 calc R . .
C20 C 0.3439(5) 0.0626(9) 0.0293(4) 0.074(3) Uani 1 1 d . . .
H20 H 0.3123 0.0562 0.0056 0.089 Uiso 1 1 calc R . .
C21 C 0.3932(4) 0.1033(8) 0.0048(4) 0.066(3) Uani 1 1 d . . .
H21 H 0.3952 0.1245 -0.0355 0.079 Uiso 1 1 calc R . .
C22 C 0.4384(4) 0.1114(8) 0.0412(4) 0.054(2) Uani 1 1 d . . .
C23 C 0.4921(4) 0.1521(8) 0.0160(4) 0.061(3) Uani 1 1 d . . .
C24 C 0.5032(5) 0.1883(8) -0.0412(4) 0.068(3) Uani 1 1 d . . .
H24 H 0.4779 0.1960 -0.0725 0.082 Uiso 1 1 calc R . .
C25 C 0.5595(5) 0.2114(8) -0.0439(4) 0.073(3) Uani 1 1 d . . .
C26 C 0.5962(5) 0.2548(9) -0.0931(4) 0.092(4) Uani 1 1 d . . .
H26A H 0.6306 0.2801 -0.0762 0.139 Uiso 1 1 calc R . .
H26B H 0.5783 0.3169 -0.1132 0.139 Uiso 1 1 calc R . .
H26C H 0.6031 0.1952 -0.1216 0.139 Uiso 1 1 calc R . .

loop_
_atom_site_aniso_label
_atom_site_aniso_U_11
_atom_site_aniso_U_22
_atom_site_aniso_U_33
_atom_site_aniso_U_23
_atom_site_aniso_U_13
_atom_site_aniso_U_12
Ag1 0.0488(4) 0.0432(4) 0.0474(4) 0.0020(3) -0.0007(3) -0.0071(3)
Ag2 0.0539(5) 0.0683(6) 0.0604(5) -0.0070(3) -0.0040(3) 0.0076(4)
Ag3 0.0830(6) 0.0712(6) 0.0473(4) -0.0019(3) -0.0005(3) 0.0160(4)
Cl1 0.074(2) 0.109(3) 0.082(2) -0.0154(17) 0.0149(16) -0.0146(19)
N1 0.047(5) 0.052(5) 0.049(4) -0.004(3) -0.005(3) -0.008(4)
N2 0.057(5) 0.041(4) 0.037(3) 0.006(3) 0.003(3) -0.007(3)
N3 0.043(4) 0.055(5) 0.053(4) 0.008(4) 0.000(3) -0.009(4)
N4 0.054(5) 0.051(5) 0.065(5) -0.004(4) 0.010(4) -0.007(4)
N5 0.061(6) 0.078(6) 0.089(6) -0.004(5) 0.030(5) -0.012(5)
N6 0.048(5) 0.040(4) 0.061(5) -0.007(3) -0.004(4) 0.003(3)
N7 0.057(5) 0.042(4) 0.042(4) -0.003(3) 0.001(3) -0.005(3)
N8 0.057(5) 0.055(5) 0.049(4) 0.004(3) 0.007(3) -0.012(4)
N9 0.062(5) 0.061(5) 0.052(4) 0.001(4) 0.006(4) -0.006(4)
N10 0.078(6) 0.076(6) 0.058(5) 0.017(4) 0.011(4) 0.001(5)
O1 0.115(8) 0.281(17) 0.127(8) 0.019(9) 0.057(7) -0.025(9)
O2 0.250(18) 0.159(14) 0.302(18) 0.039(12) -0.018(14) -0.073(13)
O3 0.124(10) 0.41(2) 0.128(9) -0.121(12) 0.032(7) -0.062(11)
O4 0.157(12) 0.289(19) 0.268(17) -0.089(14) -0.065(12) 0.133(13)
C1 0.087(8) 0.117(10) 0.064(6) 0.022(6) -0.002(6) -0.043(7)
C2 0.049(6) 0.084(8) 0.043(5) 0.007(5) -0.006(4) -0.016(5)
C3 0.087(8) 0.062(7) 0.052(5) 0.009(5) -0.007(5) -0.015(6)
C4 0.053(6) 0.051(6) 0.051(5) 0.007(4) -0.013(4) 0.000(4)
C5 0.048(5) 0.059(6) 0.038(4) 0.007(4) -0.016(4) 0.025(4)
C6 0.074(8) 0.102(9) 0.067(6) 0.020(6) -0.013(5) 0.005(7)
C7 0.070(8) 0.155(12) 0.057(7) 0.022(7) -0.027(6) 0.022(8)
C8 0.060(7) 0.102(9) 0.072(7) -0.007(6) -0.036(6) -0.002(6)
C9 0.059(6) 0.046(6) 0.060(5) -0.012(4) -0.005(5) 0.006(5)
C10 0.042(6) 0.067(7) 0.057(6) -0.019(5) 0.002(4) -0.002(5)
C11 0.060(7) 0.077(8) 0.102(9) -0.016(7) 0.001(7) -0.002(6)
C12 0.064(8) 0.101(10) 0.125(11) -0.044(8) 0.021(7) -0.035(7)
C13 0.105(12) 0.186(17) 0.200(16) -0.071(13) 0.073(11) -0.095(11)
C14 0.134(11) 0.101(10) 0.078(7) 0.013(6) 0.030(7) -0.059(8)
C15 0.083(8) 0.065(7) 0.058(6) -0.002(5) 0.013(5) -0.029(6)
C16 0.058(6) 0.042(6) 0.083(7) -0.015(5) 0.002(5) -0.014(5)
C17 0.045(5) 0.051(6) 0.055(5) -0.002(4) 0.005(4) -0.006(4)
C18 0.053(6) 0.050(5) 0.046(5) -0.002(4) -0.018(4) -0.006(5)
C19 0.061(7) 0.068(7) 0.070(6) -0.005(5) -0.002(5) -0.023(5)
C20 0.079(8) 0.069(7) 0.074(7) -0.010(5) -0.026(6) -0.006(6)
C21 0.099(8) 0.064(7) 0.035(5) 0.004(4) -0.002(5) -0.013(6)
C22 0.063(6) 0.062(6) 0.037(5) -0.003(4) -0.009(4) 0.000(5)
C23 0.082(8) 0.062(7) 0.039(5) -0.006(4) -0.010(5) 0.016(6)
C24 0.104(9) 0.057(6) 0.043(5) 0.015(4) 0.002(5) 0.003(6)
C25 0.110(10) 0.044(6) 0.064(7) 0.009(5) 0.032(6) -0.004(6)
C26 0.123(10) 0.084(9) 0.071(7) 0.006(6) 0.042(7) -0.011(7)

loop_
_atom_type_symbol
_atom_type_description
_atom_type_scat_dispersion_real
_atom_type_scat_dispersion_imag
_atom_type_scat_source
C C 0.0033 0.0016 'International Tables Vol C Tables 4.2.6.8 and 6.1.1.4'
H H 0.0000 0.0000 'International Tables Vol C Tables 4.2.6.8 and 6.1.1.4'
N N 0.0061 0.0033 'International Tables Vol C Tables 4.2.6.8 and 6.1.1.4'
O O 0.0106 0.0060 'International Tables Vol C Tables 4.2.6.8 and 6.1.1.4'
Ag Ag -0.8971 1.1015 'International Tables Vol C Tables 4.2.6.8 and 6.1.1.4'
Cl Cl 0.1484 0.1585 'International Tables Vol C Tables 4.2.6.8 and 6.1.1.4'

loop_
_geom_angle_atom_site_label_1
_geom_angle_atom_site_label_2
_geom_angle_atom_site_label_3
_geom_angle
_geom_angle_site_symmetry_1
_geom_angle_site_symmetry_3
_geom_angle_publ_flag
N2 Ag1 N7 171.6(2) . . ?
N2 Ag1 Ag1 94.63(18) . 3_655 ?
N7 Ag1 Ag1 93.51(18) . 3_655 ?
N2 Ag1 Ag3 84.64(18) . . ?
N7 Ag1 Ag3 94.24(18) . . ?
Ag1 Ag1 Ag3 84.26(3) 3_655 . ?
N2 Ag1 Ag2 100.98(18) . . ?
N7 Ag1 Ag2 82.00(18) . . ?
Ag1 Ag1 Ag2 82.60(3) 3_655 . ?
Ag3 Ag1 Ag2 166.07(3) . . ?
N3 Ag2 N4 171.1(3) 3_655 . ?
N3 Ag2 Ag1 96.75(19) 3_655 . ?
N4 Ag2 Ag1 92.1(2) . . ?
N8 Ag3 N9 162.7(3) 3_655 . ?
N8 Ag3 Ag1 97.45(19) 3_655 . ?
N9 Ag3 Ag1 98.2(2) . . ?
O4 Cl1 O2 100.8(10) . . ?
O4 Cl1 O3 114.5(8) . . ?
O2 Cl1 O3 111.6(10) . . ?
O4 Cl1 O1 113.5(10) . . ?
O2 Cl1 O1 107.9(9) . . ?
O3 Cl1 O1 108.2(7) . . ?
C5 N1 C9 118.2(7) . . ?
C4 N2 N3 107.9(6) . . ?
C4 N2 Ag1 122.7(6) . . ?
N3 N2 Ag1 127.9(5) . . ?
C2 N3 N2 106.7(6) . . ?
C2 N3 Ag2 128.9(6) . 3_655 ?
N2 N3 Ag2 124.4(5) . 3_655 ?
C10 N4 N5 104.8(8) . . ?
C10 N4 Ag2 132.8(6) . . ?
N5 N4 Ag2 122.2(6) . . ?
C12 N5 N4 113.7(9) . . ?
C12 N5 H5 123.1 . . ?
N4 N5 H5 123.1 . . ?
C22 N6 C18 118.4(7) . . ?
C17 N7 N8 108.8(7) . . ?
C17 N7 Ag1 118.7(5) . . ?
N8 N7 Ag1 128.8(5) . . ?
C15 N8 N7 107.8(7) . . ?
C15 N8 Ag3 128.0(6) . 3_655 ?
N7 N8 Ag3 124.1(5) . 3_655 ?
C23 N9 N10 105.3(8) . . ?
C23 N9 Ag3 130.3(6) . . ?
N10 N9 Ag3 123.6(6) . . ?
C25 N10 N9 113.1(9) . . ?
C25 N10 H10 123.4 . . ?
N9 N10 H10 123.4 . . ?
C2 C1 H1A 109.5 . . ?
C2 C1 H1B 109.5 . . ?
H1A C1 H1B 109.5 . . ?
C2 C1 H1C 109.5 . . ?
H1A C1 H1C 109.5 . . ?
H1B C1 H1C 109.5 . . ?
C3 C2 N3 109.8(8) . . ?
C3 C2 C1 130.5(9) . . ?
N3 C2 C1 119.6(8) . . ?
C2 C3 C4 106.4(8) . . ?
C2 C3 H3 126.8 . . ?
C4 C3 H3 126.8 . . ?
N2 C4 C3 109.1(8) . . ?
N2 C4 C5 119.0(8) . . ?
C3 C4 C5 131.9(8) . . ?
N1 C5 C6 123.8(9) . . ?
N1 C5 C4 117.9(7) . . ?
C6 C5 C4 118.3(8) . . ?
C7 C6 C5 117.5(10) . . ?
C7 C6 H6 121.2 . . ?
C5 C6 H6 121.2 . . ?
C8 C7 C6 120.1(9) . . ?
C8 C7 H7 119.9 . . ?
C6 C7 H7 119.9 . . ?
C7 C8 C9 118.4(9) . . ?
C7 C8 H8 120.8 . . ?
C9 C8 H8 120.8 . . ?
N1 C9 C8 121.9(9) . . ?
N1 C9 C10 118.9(8) . . ?
C8 C9 C10 119.2(9) . . ?
N4 C10 C11 110.8(9) . . ?
N4 C10 C9 121.4(8) . . ?
C11 C10 C9 127.7(9) . . ?
C12 C11 C10 105.4(10) . . ?
C12 C11 H11 127.3 . . ?
C10 C11 H11 127.3 . . ?
N5 C12 C11 105.3(10) . . ?
N5 C12 C13 122.0(13) . . ?
C11 C12 C13 132.6(13) . . ?
C12 C13 H13A 109.5 . . ?
C12 C13 H13B 109.5 . . ?
H13A C13 H13B 109.5 . . ?
C12 C13 H13C 109.5 . . ?
H13A C13 H13C 109.5 . . ?
H13B C13 H13C 109.5 . . ?
C15 C14 H14A 109.5 . . ?
C15 C14 H14B 109.5 . . ?
H14A C14 H14B 109.5 . . ?
C15 C14 H14C 109.5 . . ?
H14A C14 H14C 109.5 . . ?
H14B C14 H14C 109.5 . . ?
N8 C15 C16 109.0(8) . . ?
N8 C15 C14 122.3(9) . . ?
C16 C15 C14 128.7(9) . . ?
C15 C16 C17 106.7(8) . . ?
C15 C16 H16 126.7 . . ?
C17 C16 H16 126.7 . . ?
N7 C17 C16 107.7(7) . . ?
N7 C17 C18 120.5(7) . . ?
C16 C17 C18 131.7(8) . . ?
N6 C18 C19 121.5(8) . . ?
N6 C18 C17 120.2(7) . . ?
C19 C18 C17 118.2(8) . . ?
C20 C19 C18 119.2(9) . . ?
C20 C19 H19 120.4 . . ?
C18 C19 H19 120.4 . . ?
C19 C20 C21 118.7(9) . . ?
C19 C20 H20 120.6 . . ?
C21 C20 H20 120.6 . . ?
C22 C21 C20 118.6(8) . . ?
C22 C21 H21 120.7 . . ?
C20 C21 H21 120.7 . . ?
N6 C22 C21 123.5(9) . . ?
N6 C22 C23 116.6(8) . . ?
C21 C22 C23 119.9(8) . . ?
N9 C23 C24 109.8(10) . . ?
N9 C23 C22 121.8(8) . . ?
C24 C23 C22 128.3(9) . . ?
C23 C24 C25 107.1(9) . . ?
C23 C24 H24 126.4 . . ?
C25 C24 H24 126.4 . . ?
N10 C25 C24 104.5(8) . . ?
N10 C25 C26 122.8(11) . . ?
C24 C25 C26 132.7(11) . . ?
C25 C26 H26A 109.5 . . ?
C25 C26 H26B 109.5 . . ?
H26A C26 H26B 109.5 . . ?
C25 C26 H26C 109.5 . . ?
H26A C26 H26C 109.5 . . ?
H26B C26 H26C 109.5 . . ?

loop_
_geom_bond_atom_site_label_1
_geom_bond_atom_site_label_2
_geom_bond_distance
_geom_bond_site_symmetry_2
_geom_bond_publ_flag
Ag1 N2 2.098(6) . ?
Ag1 N7 2.119(7) . ?
Ag1 Ag1 2.8974(13) 3_655 ?
Ag1 Ag3 2.9159(11) . ?
Ag1 Ag2 2.9377(10) . ?
Ag2 N3 2.081(7) 3_655 ?
Ag2 N4 2.124(7) . ?
Ag3 N8 2.087(7) 3_655 ?
Ag3 N9 2.134(7) . ?
Cl1 O4 1.312(11) . ?
Cl1 O2 1.338(15) . ?
Cl1 O3 1.363(10) . ?
Cl1 O1 1.373(9) . ?
N1 C5 1.302(10) . ?
N1 C9 1.329(10) . ?
N2 C4 1.337(10) . ?
N2 N3 1.370(8) . ?
N3 C2 1.365(11) . ?
N3 Ag2 2.081(7) 3_655 ?
N4 C10 1.328(11) . ?
N4 N5 1.347(10) . ?
N5 C12 1.341(13) . ?
N5 H5 0.8600 . ?
N6 C22 1.307(10) . ?
N6 C18 1.343(10) . ?
N7 C17 1.342(10) . ?
N7 N8 1.358(8) . ?
N8 C15 1.333(11) . ?
N8 Ag3 2.087(7) 3_655 ?
N9 C23 1.323(11) . ?
N9 N10 1.347(10) . ?
N10 C25 1.322(12) . ?
N10 H10 0.8600 . ?
C1 C2 1.484(12) . ?
C1 H1A 0.9600 . ?
C1 H1B 0.9600 . ?
C1 H1C 0.9600 . ?
C2 C3 1.336(12) . ?
C3 C4 1.378(12) . ?
C3 H3 0.9300 . ?
C4 C5 1.495(12) . ?
C5 C6 1.410(11) . ?
C6 C7 1.369(14) . ?
C6 H6 0.9300 . ?
C7 C8 1.349(14) . ?
C7 H7 0.9300 . ?
C8 C9 1.424(12) . ?
C8 H8 0.9300 . ?
C9 C10 1.466(12) . ?
C10 C11 1.409(13) . ?
C11 C12 1.391(16) . ?
C11 H11 0.9300 . ?
C12 C13 1.470(15) . ?
C13 H13A 0.9600 . ?
C13 H13B 0.9600 . ?
C13 H13C 0.9600 . ?
C14 C15 1.476(12) . ?
C14 H14A 0.9600 . ?
C14 H14B 0.9600 . ?
C14 H14C 0.9600 . ?
C15 C16 1.365(11) . ?
C16 C17 1.375(11) . ?
C16 H16 0.9300 . ?
C17 C18 1.474(11) . ?
C18 C19 1.395(11) . ?
C19 C20 1.348(12) . ?
C19 H19 0.9300 . ?
C20 C21 1.394(13) . ?
C20 H20 0.9300 . ?
C21 C22 1.361(12) . ?
C21 H21 0.9300 . ?
C22 C23 1.492(13) . ?
C23 C24 1.367(11) . ?
C24 C25 1.389(15) . ?
C24 H24 0.9300 . ?
C25 C26 1.496(13) . ?
C26 H26A 0.9600 . ?
C26 H26B 0.9600 . ?
C26 H26C 0.9600 . ?

loop_
_geom_torsion_atom_site_label_1
_geom_torsion_atom_site_label_2
_geom_torsion_atom_site_label_3
_geom_torsion_atom_site_label_4
_geom_torsion
_geom_torsion_site_symmetry_1
_geom_torsion_site_symmetry_2
_geom_torsion_site_symmetry_3
_geom_torsion_site_symmetry_4
_geom_torsion_publ_flag
N2 Ag1 Ag2 N3 -66.5(3) . . . 3_655 ?
N7 Ag1 Ag2 N3 121.4(3) . . . 3_655 ?
Ag1 Ag1 Ag2 N3 26.75(19) 3_655 . . 3_655 ?
Ag3 Ag1 Ag2 N3 46.2(2) . . . 3_655 ?
N2 Ag1 Ag2 N4 114.7(3) . . . . ?
N7 Ag1 Ag2 N4 -57.4(3) . . . . ?
Ag1 Ag1 Ag2 N4 -152.0(2) 3_655 . . . ?
Ag3 Ag1 Ag2 N4 -132.6(2) . . . . ?
N2 Ag1 Ag3 N8 117.4(3) . . . 3_655 ?
N7 Ag1 Ag3 N8 -70.9(3) . . . 3_655 ?
Ag1 Ag1 Ag3 N8 22.2(2) 3_655 . . 3_655 ?
Ag2 Ag1 Ag3 N8 2.8(3) . . . 3_655 ?
N2 Ag1 Ag3 N9 -55.1(3) . . . . ?
N7 Ag1 Ag3 N9 116.6(3) . . . . ?
Ag1 Ag1 Ag3 N9 -150.3(2) 3_655 . . . ?
Ag2 Ag1 Ag3 N9 -169.7(2) . . . . ?
Ag1 Ag1 N2 C4 -161.6(6) 3_655 . . . ?
Ag3 Ag1 N2 C4 114.6(6) . . . . ?
Ag2 Ag1 N2 C4 -78.3(6) . . . . ?
Ag1 Ag1 N2 N3 33.9(6) 3_655 . . . ?
Ag3 Ag1 N2 N3 -49.9(6) . . . . ?
Ag2 Ag1 N2 N3 117.3(6) . . . . ?
C4 N2 N3 C2 1.6(9) . . . . ?
Ag1 N2 N3 C2 167.8(5) . . . . ?
C4 N2 N3 Ag2 -177.8(5) . . . 3_655 ?
Ag1 N2 N3 Ag2 -11.5(9) . . . 3_655 ?
Ag1 Ag2 N4 C10 -53.2(8) . . . . ?
Ag1 Ag2 N4 N5 121.0(7) . . . . ?
C10 N4 N5 C12 -0.2(11) . . . . ?
Ag2 N4 N5 C12 -175.8(7) . . . . ?
Ag1 Ag1 N7 C17 -168.4(6) 3_655 . . . ?
Ag3 Ag1 N7 C17 -83.9(6) . . . . ?
Ag2 Ag1 N7 C17 109.6(6) . . . . ?
Ag1 Ag1 N7 N8 36.1(7) 3_655 . . . ?
Ag3 Ag1 N7 N8 120.6(7) . . . . ?
Ag2 Ag1 N7 N8 -45.9(7) . . . . ?
C17 N7 N8 C15 0.4(10) . . . . ?
Ag1 N7 N8 C15 157.8(7) . . . . ?
C17 N7 N8 Ag3 -177.2(6) . . . 3_655 ?
Ag1 N7 N8 Ag3 -19.7(10) . . . 3_655 ?
N8 Ag3 N9 C23 150.8(9) 3_655 . . . ?
Ag1 Ag3 N9 C23 -54.9(8) . . . . ?
N8 Ag3 N9 N10 -18.1(14) 3_655 . . . ?
Ag1 Ag3 N9 N10 136.2(7) . . . . ?
C23 N9 N10 C25 2.5(11) . . . . ?
Ag3 N9 N10 C25 173.8(6) . . . . ?
N2 N3 C2 C3 -2.9(10) . . . . ?
Ag2 N3 C2 C3 176.4(6) 3_655 . . . ?
N2 N3 C2 C1 -179.8(8) . . . . ?
Ag2 N3 C2 C1 -0.5(13) 3_655 . . . ?
N3 C2 C3 C4 3.1(11) . . . . ?
C1 C2 C3 C4 179.6(11) . . . . ?
N3 N2 C4 C3 0.3(10) . . . . ?
Ag1 N2 C4 C3 -166.8(6) . . . . ?
N3 N2 C4 C5 -179.5(7) . . . . ?
Ag1 N2 C4 C5 13.3(11) . . . . ?
C2 C3 C4 N2 -2.1(11) . . . . ?
C2 C3 C4 C5 177.7(9) . . . . ?
C9 N1 C5 C6 0.2(13) . . . . ?
C9 N1 C5 C4 -178.6(7) . . . . ?
N2 C4 C5 N1 13.1(12) . . . . ?
C3 C4 C5 N1 -166.7(10) . . . . ?
N2 C4 C5 C6 -165.8(9) . . . . ?
C3 C4 C5 C6 14.4(15) . . . . ?
N1 C5 C6 C7 -1.0(15) . . . . ?
C4 C5 C6 C7 177.8(10) . . . . ?
C5 C6 C7 C8 0.6(18) . . . . ?
C6 C7 C8 C9 0.4(18) . . . . ?
C5 N1 C9 C8 0.9(13) . . . . ?
C5 N1 C9 C10 -178.7(8) . . . . ?
C7 C8 C9 N1 -1.3(15) . . . . ?
C7 C8 C9 C10 178.4(11) . . . . ?
N5 N4 C10 C11 -0.2(10) . . . . ?
Ag2 N4 C10 C11 174.8(7) . . . . ?
N5 N4 C10 C9 -177.3(8) . . . . ?
Ag2 N4 C10 C9 -2.3(13) . . . . ?
N1 C9 C10 N4 23.4(13) . . . . ?
C8 C9 C10 N4 -156.3(9) . . . . ?
N1 C9 C10 C11 -153.2(9) . . . . ?
C8 C9 C10 C11 27.2(14) . . . . ?
N4 C10 C11 C12 0.5(12) . . . . ?
C9 C10 C11 C12 177.4(10) . . . . ?
N4 N5 C12 C11 0.5(13) . . . . ?
N4 N5 C12 C13 177.8(11) . . . . ?
C10 C11 C12 N5 -0.6(13) . . . . ?
C10 C11 C12 C13 -177.4(14) . . . . ?
N7 N8 C15 C16 -0.1(11) . . . . ?
Ag3 N8 C15 C16 177.3(6) 3_655 . . . ?
N7 N8 C15 C14 -179.7(10) . . . . ?
Ag3 N8 C15 C14 -2.3(15) 3_655 . . . ?
N8 C15 C16 C17 -0.1(12) . . . . ?
C14 C15 C16 C17 179.4(11) . . . . ?
N8 N7 C17 C16 -0.4(10) . . . . ?
Ag1 N7 C17 C16 -160.5(6) . . . . ?
N8 N7 C17 C18 178.0(7) . . . . ?
Ag1 N7 C17 C18 17.9(10) . . . . ?
C15 C16 C17 N7 0.4(11) . . . . ?
C15 C16 C17 C18 -177.9(10) . . . . ?
C22 N6 C18 C19 -0.7(13) . . . . ?
C22 N6 C18 C17 -177.5(8) . . . . ?
N7 C17 C18 N6 23.4(13) . . . . ?
C16 C17 C18 N6 -158.6(9) . . . . ?
N7 C17 C18 C19 -153.5(8) . . . . ?
C16 C17 C18 C19 24.6(15) . . . . ?
N6 C18 C19 C20 -1.8(14) . . . . ?
C17 C18 C19 C20 175.0(9) . . . . ?
C18 C19 C20 C21 2.2(14) . . . . ?
C19 C20 C21 C22 -0.2(14) . . . . ?
C18 N6 C22 C21 2.9(13) . . . . ?
C18 N6 C22 C23 -178.1(8) . . . . ?
C20 C21 C22 N6 -2.5(15) . . . . ?
C20 C21 C22 C23 178.5(9) . . . . ?
N10 N9 C23 C24 -3.4(10) . . . . ?
Ag3 N9 C23 C24 -173.8(6) . . . . ?
N10 N9 C23 C22 176.5(8) . . . . ?
Ag3 N9 C23 C22 6.1(13) . . . . ?
N6 C22 C23 N9 3.6(13) . . . . ?
C21 C22 C23 N9 -177.3(9) . . . . ?
N6 C22 C23 C24 -176.5(9) . . . . ?
C21 C22 C23 C24 2.5(15) . . . . ?
N9 C23 C24 C25 3.1(11) . . . . ?
C22 C23 C24 C25 -176.8(9) . . . . ?
N9 N10 C25 C24 -0.6(11) . . . . ?
N9 N10 C25 C26 177.1(9) . . . . ?
C23 C24 C25 N10 -1.5(11) . . . . ?
C23 C24 C25 C26 -178.9(10) . . . . ?

loop_
_platon_squeeze_void_nr
_platon_squeeze_void_average_x
_platon_squeeze_void_average_y
_platon_squeeze_void_average_z
_platon_squeeze_void_volume
_platon_squeeze_void_count_electrons
1 0.000 0.220 0.250 119.4 38.4
2 0.500 0.280 0.750 119.4 37.3
3 0.500 0.720 0.250 119.4 37.1
4 0.000 0.780 0.750 119.4 38.6
